data_2207863
loop_
_publ_author_name
'Ya-Wei Sun'
'Gui-Yun Duan'
'Jun-Zhi Liu'
'Li-Juan Meng'
'Jian-Wu Wang'

_publ_section_title 2-[(4,5-Dihydro-4-phenylthiazol-2-yl)methyl]-3<i>H</i>-imidazo[4,5-<i>b</i>]pyridine
_journal_coeditor_code RZ6146
_journal_issue 1
_journal_name_full 'Acta Crystallographica Section E'
_journal_page_first o1
_journal_page_last o2
_journal_paper_doi 10.1107/S160053680503895X
_journal_volume 62
_journal_year 2006
_chemical_formula_iupac 'C16 H12 N4 S'
_chemical_formula_moiety 'C16 H12 N4 S'
_chemical_formula_sum 'C16 H12 N4 S'
_chemical_formula_weight 292.37
_chemical_name_systematic
;
2-[(4,5-Dihydro-4-phenylthiazol-2-yl)methyl]-3H-imidazo[4,5-b]pyridine
;
_space_group_IT_number 14
_symmetry_cell_setting monoclinic
_symmetry_space_group_name_Hall '-P 2ybc'
_symmetry_space_group_name_H-M 'P 1 21/c 1'
_atom_sites_solution_hydrogens geom
_atom_sites_solution_primary direct
_atom_sites_solution_secondary difmap
_audit_creation_method SHELXL-97
_cell_angle_alpha 90.00
_cell_angle_beta 100.577(6)
_cell_angle_gamma 90.00
_cell_formula_units_Z 4
_cell_length_a 12.685(6)
_cell_length_b 5.277(2)
_cell_length_c 21.389(9)
_cell_measurement_reflns_used 2273
_cell_measurement_temperature 293(2)
_cell_measurement_theta_max 26.299
_cell_measurement_theta_min 2.293
_cell_volume 1407.4(10)
_computing_cell_refinement 'SAINT (Bruker, 1999)'
_computing_data_collection 'SMART (Bruker, 1998)'
_computing_data_reduction SAINT
_computing_molecular_graphics 'SHELXTL (Bruker, 1999)'
_computing_publication_material SHELXTL
_computing_structure_refinement 'SHELXL97 (Sheldrick, 1997)'
_computing_structure_solution 'SHELXS97 (Sheldrick, 1997)'
_diffrn_ambient_temperature 293(2)
_diffrn_measured_fraction_theta_full 0.993
_diffrn_measured_fraction_theta_max 0.993
_diffrn_measurement_device_type 'Bruker SMART CCD area-detector'
_diffrn_measurement_method '\f and \w'
_diffrn_radiation_monochromator graphite
_diffrn_radiation_source 'fine-focus sealed tube'
_diffrn_radiation_type MoK\a
_diffrn_radiation_wavelength 0.71073
_diffrn_reflns_av_R_equivalents 0.0300
_diffrn_reflns_av_sigmaI/netI 0.0348
_diffrn_reflns_limit_h_max 15
_diffrn_reflns_limit_h_min -15
_diffrn_reflns_limit_k_max 6
_diffrn_reflns_limit_k_min -5
_diffrn_reflns_limit_l_max 25
_diffrn_reflns_limit_l_min -23
_diffrn_reflns_number 6901
_diffrn_reflns_theta_full 25.15
_diffrn_reflns_theta_max 25.15
_diffrn_reflns_theta_min 2.29
_diffrn_standards_decay_% 0
_diffrn_standards_number 0
_exptl_absorpt_coefficient_mu 0.228
_exptl_absorpt_correction_T_max 0.9732
_exptl_absorpt_correction_T_min 0.9245
_exptl_absorpt_correction_type multi-scan
_exptl_absorpt_process_details '(SADABS; Sheldrick, 1996)'
_exptl_crystal_colour colourless
_exptl_crystal_density_diffrn 1.375
_exptl_crystal_density_method 'not measured'
_exptl_crystal_description block
_exptl_crystal_F_000 608
_exptl_crystal_size_max 0.35
_exptl_crystal_size_mid 0.21
_exptl_crystal_size_min 0.12
_refine_diff_density_max 0.292
_refine_diff_density_min -0.234
_refine_ls_extinction_method none
_refine_ls_goodness_of_fit_ref 1.184
_refine_ls_hydrogen_treatment constr
_refine_ls_matrix_type full
_refine_ls_number_parameters 190
_refine_ls_number_reflns 2509
_refine_ls_number_restraints 0
_refine_ls_restrained_S_all 1.184
_refine_ls_R_factor_all 0.0729
_refine_ls_R_factor_gt 0.0642
_refine_ls_shift/su_max 0.000
_refine_ls_shift/su_mean 0.000
_refine_ls_structure_factor_coef Fsqd
_refine_ls_weighting_details 'calc w=1/[\s^2^(Fo^2^)+(0.0481P)^2^+0.6991P] where P=(Fo^2^+2Fc^2^)/3'
_refine_ls_weighting_scheme calc
_refine_ls_wR_factor_gt 0.1410
_refine_ls_wR_factor_ref 0.1457
_reflns_number_gt 2210
_reflns_number_total 2509
_reflns_threshold_expression I>2\s(I)
_cod_data_source_file rz6146.cif
_cod_data_source_block I
_cod_depositor_comments
;
The following automatic conversions were performed:
'_symmetry_cell_setting' value 'Monoclinic' changed to 'monoclinic'
according to '/home/saulius/struct/CIF-dictionaries/cif_core.dic'
dictionary named 'cif_core.dic' version 2.4.1 from 2010-06-29.

Automatic conversion script
Id: cif_fix_enum 1527 2010-12-29 10:47:43Z saulius 

The following automatic conversions were performed:

'_symmetry_cell_setting' value 'Monoclinic' changed to 'monoclinic'
according to /home/saulius/struct/CIF-dictionaries/cif_core.dic
dictionary named 'cif_core.dic' version 2.4.1 from 2010-06-29.

Automatic conversion script
Id: cif_fix_values 1715 2011-07-08 13:25:40Z adriana 
;
_cod_original_cell_volume 1407.5(11)
_cod_original_sg_symbol_Hall '-P 2yb c'
_cod_original_sg_symbol_H-M 'P 21/c'
_cod_database_code 2207863
_cod_database_fobs_code 2207863

loop_
_symmetry_equiv_pos_as_xyz
'x, y, z'
'-x, y+1/2, -z+1/2'
'-x, -y, -z'
'x, -y-1/2, z-1/2'

loop_
_atom_site_label
_atom_site_fract_x
_atom_site_fract_y
_atom_site_fract_z
_atom_site_U_iso_or_equiv
_atom_site_adp_type
_atom_site_calc_flag
_atom_site_refinement_flags
_atom_site_occupancy
_atom_site_type_symbol
C1 0.1685(3) 0.8913(7) 0.26545(17) 0.0755(10) Uani d . 1 C
H1 0.1138 1.0031 0.2487 0.091 Uiso calc R 1 H
C2 0.1624(2) 0.7222(5) 0.31194(13) 0.0522(7) Uani d . 1 C
C3 0.0710(2) 0.6865(5) 0.34458(14) 0.0544(7) Uani d . 1 C
C4 -0.0146(3) 0.8553(7) 0.33510(18) 0.0744(9) Uani d . 1 C
H4 -0.0140 0.9916 0.3076 0.089 Uiso calc R 1 H
C5 -0.0998(3) 0.8247(8) 0.3655(2) 0.0902(12) Uani d . 1 C
H5 -0.1562 0.9399 0.3583 0.108 Uiso calc R 1 H
C6 -0.1028(3) 0.6277(9) 0.4061(2) 0.0906(13) Uani d . 1 C
H6 -0.1604 0.6092 0.4270 0.109 Uiso calc R 1 H
C7 -0.0198(3) 0.4561(8) 0.41601(18) 0.0843(11) Uani d . 1 C
H7 -0.0219 0.3198 0.4433 0.101 Uiso calc R 1 H
C8 0.0672(3) 0.4851(6) 0.38532(16) 0.0676(9) Uani d . 1 C
H8 0.1230 0.3683 0.3923 0.081 Uiso calc R 1 H
C9 0.3258(2) 0.6338(5) 0.29560(12) 0.0516(7) Uani d . 1 C
C10 0.4368(2) 0.5263(6) 0.30625(13) 0.0539(7) Uani d . 1 C
H10A 0.4345 0.3480 0.3170 0.065 Uiso calc R 1 H
H10B 0.4660 0.5408 0.2675 0.065 Uiso calc R 1 H
C11 0.5075(2) 0.6648(5) 0.35901(12) 0.0453(6) Uani d . 1 C
C12 0.6145(2) 0.9257(5) 0.41357(12) 0.0472(6) Uani d . 1 C
C13 0.6856(2) 1.1145(6) 0.43829(15) 0.0620(8) Uani d . 1 C
H13 0.7126 1.2290 0.4121 0.074 Uiso calc R 1 H
C14 0.7149(2) 1.1247(6) 0.50388(16) 0.0640(8) Uani d . 1 C
H14 0.7628 1.2482 0.5225 0.077 Uiso calc R 1 H
C15 0.6737(2) 0.9539(6) 0.54187(15) 0.0598(8) Uani d . 1 C
H15 0.6960 0.9668 0.5857 0.072 Uiso calc R 1 H
C16 0.57800(19) 0.7653(5) 0.45649(12) 0.0423(6) Uani d . 1 C
N1 0.60379(19) 0.7707(4) 0.51977(10) 0.0544(6) Uani d . 1 N
N2 0.50912(17) 0.6000(4) 0.42027(10) 0.0459(5) Uani d . 1 N
H2A 0.4739 0.4789 0.4338 0.055 Uiso calc R 1 H
N3 0.56817(18) 0.8587(5) 0.35167(10) 0.0550(6) Uani d . 1 N
N4 0.25349(18) 0.5744(4) 0.32886(10) 0.0494(6) Uani d . 1 N
S1 0.28866(7) 0.8740(2) 0.24127(4) 0.0814(4) Uani d . 1 S

loop_
_atom_site_aniso_label
_atom_site_aniso_U_11
_atom_site_aniso_U_22
_atom_site_aniso_U_33
_atom_site_aniso_U_12
_atom_site_aniso_U_13
_atom_site_aniso_U_23
C1 0.0591(19) 0.081(2) 0.079(2) 0.0044(17) -0.0079(16) 0.0262(19)
C2 0.0488(16) 0.0523(16) 0.0493(16) -0.0066(13) -0.0074(12) -0.0074(13)
C3 0.0515(16) 0.0515(16) 0.0551(17) -0.0100(13) -0.0035(13) -0.0135(14)
C4 0.069(2) 0.066(2) 0.088(3) -0.0012(17) 0.0126(19) -0.0129(18)
C5 0.072(2) 0.080(3) 0.122(3) -0.001(2) 0.026(2) -0.025(3)
C6 0.075(3) 0.095(3) 0.110(3) -0.021(2) 0.037(2) -0.040(3)
C7 0.094(3) 0.082(3) 0.081(3) -0.029(2) 0.028(2) -0.011(2)
C8 0.065(2) 0.069(2) 0.067(2) -0.0070(16) 0.0073(16) -0.0067(17)
C9 0.0530(16) 0.0597(17) 0.0384(14) -0.0080(14) -0.0018(12) -0.0080(13)
C10 0.0553(17) 0.0653(18) 0.0402(14) -0.0001(14) 0.0063(12) -0.0077(13)
C11 0.0410(14) 0.0571(16) 0.0376(14) 0.0050(12) 0.0071(11) -0.0037(12)
C12 0.0384(14) 0.0576(17) 0.0464(15) 0.0013(12) 0.0101(11) -0.0007(13)
C13 0.0541(17) 0.0660(19) 0.067(2) -0.0117(15) 0.0131(15) -0.0003(16)
C14 0.0539(18) 0.0622(19) 0.072(2) -0.0121(15) 0.0000(15) -0.0138(16)
C15 0.0601(18) 0.0624(18) 0.0507(17) 0.0004(15) -0.0062(14) -0.0105(15)
C16 0.0386(13) 0.0464(14) 0.0404(14) 0.0057(11) 0.0029(11) -0.0037(11)
N1 0.0626(15) 0.0556(14) 0.0411(13) -0.0022(12) -0.0010(11) -0.0036(11)
N2 0.0496(13) 0.0467(12) 0.0404(12) -0.0056(10) 0.0051(9) -0.0001(10)
N3 0.0537(14) 0.0690(16) 0.0425(13) -0.0065(12) 0.0096(10) 0.0018(11)
N4 0.0543(14) 0.0501(13) 0.0403(12) -0.0022(11) -0.0003(10) -0.0053(10)
S1 0.0651(6) 0.1034(8) 0.0730(6) -0.0009(5) 0.0056(4) 0.0362(5)

loop_
_atom_type_symbol
_atom_type_description
_atom_type_scat_dispersion_real
_atom_type_scat_dispersion_imag
_atom_type_scat_source
C C 0.0033 0.0016 'International Tables Vol C Tables 4.2.6.8 and 6.1.1.4'
H H 0.0000 0.0000 'International Tables Vol C Tables 4.2.6.8 and 6.1.1.4'
N N 0.0061 0.0033 'International Tables Vol C Tables 4.2.6.8 and 6.1.1.4'
S S 0.1246 0.1234 'International Tables Vol C Tables 4.2.6.8 and 6.1.1.4'

loop_
_geom_angle_atom_site_label_1
_geom_angle_atom_site_label_2
_geom_angle_atom_site_label_3
_geom_angle
_geom_angle_publ_flag
C2 C1 S1 111.4(2) ?
C2 C1 H1 124.3 ?
S1 C1 H1 124.3 ?
C1 C2 N4 114.0(3) ?
C1 C2 C3 126.2(3) ?
N4 C2 C3 119.7(3) ?
C8 C3 C4 117.9(3) ?
C8 C3 C2 121.3(3) ?
C4 C3 C2 120.7(3) ?
C5 C4 C3 121.2(4) ?
C5 C4 H4 119.4 ?
C3 C4 H4 119.4 ?
C6 C5 C4 120.7(4) ?
C6 C5 H5 119.6 ?
C4 C5 H5 119.6 ?
C5 C6 C7 119.5(4) ?
C5 C6 H6 120.3 ?
C7 C6 H6 120.3 ?
C6 C7 C8 120.4(4) ?
C6 C7 H7 119.8 ?
C8 C7 H7 119.8 ?
C3 C8 C7 120.3(3) ?
C3 C8 H8 119.8 ?
C7 C8 H8 119.8 ?
N4 C9 C10 124.4(3) ?
N4 C9 S1 114.4(2) ?
C10 C9 S1 120.9(2) ?
C11 C10 C9 110.3(2) yes
C11 C10 H10A 109.6 ?
C9 C10 H10A 109.6 ?
C11 C10 H10B 109.6 ?
C9 C10 H10B 109.6 ?
H10A C10 H10B 108.1 ?
N3 C11 N2 114.2(2) ?
N3 C11 C10 125.2(2) ?
N2 C11 C10 120.5(2) ?
C13 C12 C16 117.4(2) ?
C13 C12 N3 132.8(3) ?
C16 C12 N3 109.9(2) ?
C12 C13 C14 116.8(3) ?
C12 C13 H13 121.6 ?
C14 C13 H13 121.6 ?
C15 C14 C13 120.8(3) ?
C15 C14 H14 119.6 ?
C13 C14 H14 119.6 ?
N1 C15 C14 124.2(3) ?
N1 C15 H15 117.9 ?
C14 C15 H15 117.9 ?
N1 C16 N2 126.9(2) ?
N1 C16 C12 127.5(2) ?
N2 C16 C12 105.6(2) ?
C16 N1 C15 113.4(2) ?
C11 N2 C16 106.4(2) ?
C11 N2 H2A 126.8 ?
C16 N2 H2A 126.8 ?
C11 N3 C12 103.9(2) ?
C9 N4 C2 111.1(2) yes
C1 S1 C9 89.08(15) yes

loop_
_geom_bond_atom_site_label_1
_geom_bond_atom_site_label_2
_geom_bond_distance
_geom_bond_publ_flag
C1 C2 1.349(4) yes
C1 S1 1.700(4) yes
C1 H1 0.9300 ?
C2 N4 1.386(3) ?
C2 C3 1.471(4) ?
C3 C8 1.381(4) ?
C3 C4 1.390(4) ?
C4 C5 1.370(5) ?
C4 H4 0.9300 ?
C5 C6 1.360(6) ?
C5 H5 0.9300 ?
C6 C7 1.375(5) ?
C6 H6 0.9300 ?
C7 C8 1.392(5) ?
C7 H7 0.9300 ?
C8 H8 0.9300 ?
C9 N4 1.298(3) yes
C9 C10 1.497(4) ?
C9 S1 1.725(3) yes
C10 C11 1.497(4) ?
C10 H10A 0.9700 ?
C10 H10B 0.9700 ?
C11 N3 1.307(3) yes
C11 N2 1.351(3) yes
C12 C13 1.382(4) ?
C12 C16 1.389(4) ?
C12 N3 1.392(3) yes
C13 C14 1.385(4) ?
C13 H13 0.9300 ?
C14 C15 1.379(4) ?
C14 H14 0.9300 ?
C15 N1 1.338(4) yes
C15 H15 0.9300 ?
C16 N1 1.333(3) yes
C16 N2 1.370(3) yes
N2 H2A 0.8600 ?

loop_
_geom_hbond_atom_site_label_D
_geom_hbond_atom_site_label_H
_geom_hbond_atom_site_label_A
_geom_hbond_site_symmetry_A
_geom_hbond_distance_DH
_geom_hbond_distance_HA
_geom_hbond_distance_DA
_geom_hbond_angle_DHA
N2 H2A N1 3_666 0.86 2.01 2.863(3) 170
C8 H8 N4 1 0.93 2.57 2.884(4) 100

loop_
_geom_torsion_atom_site_label_1
_geom_torsion_atom_site_label_2
_geom_torsion_atom_site_label_3
_geom_torsion_atom_site_label_4
_geom_torsion
S1 C1 C2 N4 -0.4(4)
S1 C1 C2 C3 179.2(2)
C1 C2 C3 C8 171.0(3)
N4 C2 C3 C8 -9.5(4)
C1 C2 C3 C4 -8.9(4)
N4 C2 C3 C4 170.7(3)
C8 C3 C4 C5 0.5(5)
C2 C3 C4 C5 -179.6(3)
C3 C4 C5 C6 0.2(6)
C4 C5 C6 C7 -0.8(6)
C5 C6 C7 C8 0.8(6)
C4 C3 C8 C7 -0.6(4)
C2 C3 C8 C7 179.6(3)
C6 C7 C8 C3 -0.1(5)
N4 C9 C10 C11 -82.2(3)
S1 C9 C10 C11 91.6(3)
C9 C10 C11 N3 -93.2(3)
C9 C10 C11 N2 83.9(3)
C16 C12 C13 C14 0.6(4)
N3 C12 C13 C14 179.9(3)
C12 C13 C14 C15 -0.3(5)
C13 C14 C15 N1 -0.5(5)
C13 C12 C16 N1 -0.2(4)
N3 C12 C16 N1 -179.6(2)
C13 C12 C16 N2 179.5(2)
N3 C12 C16 N2 0.1(3)
N2 C16 N1 C15 179.8(3)
C12 C16 N1 C15 -0.6(4)
C14 C15 N1 C16 0.9(4)
N3 C11 N2 C16 -0.6(3)
C10 C11 N2 C16 -178.0(2)
N1 C16 N2 C11 180.0(2)
C12 C16 N2 C11 0.3(3)
N2 C11 N3 C12 0.6(3)
C10 C11 N3 C12 177.9(2)
C13 C12 N3 C11 -179.7(3)
C16 C12 N3 C11 -0.4(3)
C10 C9 N4 C2 174.2(2)
S1 C9 N4 C2 0.0(3)
C1 C2 N4 C9 0.2(3)
C3 C2 N4 C9 -179.4(2)
C2 C1 S1 C9 0.3(3)
N4 C9 S1 C1 -0.2(2)
C10 C9 S1 C1 -174.6(2)

loop_
_cod_related_entry_id
_cod_related_entry_database
_cod_related_entry_code
1 ChemSpider 21126661
